data_2213048
loop_
_publ_author_name
'Wang, Li'
'Song, Tian-You'
'Xu, Jia-Ning'
'Shi, Su-Hua'

_publ_section_title
;
 CdHPO~3~ with a channel structure
;
_journal_coeditor_code WM2081
_journal_issue 4
_journal_name_full 'Acta Crystallographica Section E'
_journal_page_first i105
_journal_page_last i107
_journal_paper_doi 10.1107/S1600536807010483
_journal_volume 63
_journal_year 2007
_chemical_formula_iupac 'Cd H P O3'
_chemical_formula_structural 'Cd (H P O3)'
_chemical_formula_sum 'Cd H O3 P'
_chemical_formula_weight 192.39
_chemical_name_common 'Cadmium phosphite'
_chemical_name_systematic
;
Cadmium phosphate(III)
;
_space_group_IT_number 148
_symmetry_cell_setting hexagonal
_symmetry_space_group_name_Hall '-R 3'
_symmetry_space_group_name_H-M 'R -3 :H'
_atom_sites_solution_hydrogens difmap
_atom_sites_solution_primary direct
_atom_sites_solution_secondary difmap
_cell_angle_alpha 90.00
_cell_angle_beta 90.00
_cell_angle_gamma 120.00
_cell_formula_units_Z 18
_cell_length_a 13.509(2)
_cell_length_b 13.509(2)
_cell_length_c 8.379(2)
_cell_measurement_reflns_used 2109
_cell_measurement_temperature 293(2)
_cell_measurement_theta_max 27.34
_cell_measurement_theta_min 3.01
_cell_volume 1324.2(4)
_computing_cell_refinement 'SAINT-Plus (Bruker, 2003)'
_computing_data_collection 'SMART (Bruker, 2003)'
_computing_data_reduction SAINT-Plus
_computing_molecular_graphics 'SHELXTL (Bruker, 2003) and DIAMOND (Brandenburg, 2005)'
_computing_publication_material SHELXL97
_computing_structure_refinement 'SHELXL97 (Sheldrick, 1997)'
_computing_structure_solution 'SHELXS97 (Sheldrick, 1997)'
_diffrn_ambient_temperature 293(2)
_diffrn_measured_fraction_theta_full 0.999
_diffrn_measured_fraction_theta_max 0.999
_diffrn_measurement_device_type 'Bruker SMART APEX CCD area-detector'
_diffrn_measurement_method \w
_diffrn_radiation_monochromator graphite
_diffrn_radiation_source 'fine-focus sealed tube'
_diffrn_radiation_type MoK\a
_diffrn_radiation_wavelength 0.71073
_diffrn_reflns_av_R_equivalents 0.0238
_diffrn_reflns_av_sigmaI/netI 0.0182
_diffrn_reflns_limit_h_max 17
_diffrn_reflns_limit_h_min -10
_diffrn_reflns_limit_k_max 17
_diffrn_reflns_limit_k_min -17
_diffrn_reflns_limit_l_max 10
_diffrn_reflns_limit_l_min -9
_diffrn_reflns_number 2018
_diffrn_reflns_theta_full 27.44
_diffrn_reflns_theta_max 27.44
_diffrn_reflns_theta_min 2.99
_diffrn_standards_number 0
_exptl_absorpt_coefficient_mu 7.731
_exptl_absorpt_correction_type none
_exptl_absorpt_process_details none
_exptl_crystal_colour colourless
_exptl_crystal_density_diffrn 4.342
_exptl_crystal_density_method 'not measured'
_exptl_crystal_description block
_exptl_crystal_F_000 1584
_exptl_crystal_size_max 0.20
_exptl_crystal_size_mid 0.20
_exptl_crystal_size_min 0.18
_refine_diff_density_max 0.924
_refine_diff_density_min -3.508
_refine_ls_extinction_method none
_refine_ls_goodness_of_fit_ref 1.026
_refine_ls_hydrogen_treatment refall
_refine_ls_matrix_type full
_refine_ls_number_parameters 49
_refine_ls_number_reflns 679
_refine_ls_number_restraints 0
_refine_ls_restrained_S_all 1.026
_refine_ls_R_factor_all 0.0277
_refine_ls_R_factor_gt 0.0266
_refine_ls_shift/su_max 0.012
_refine_ls_shift/su_mean 0.001
_refine_ls_structure_factor_coef Fsqd
_refine_ls_weighting_details 'w = 1/[\s^2^(Fo^2^)+(0.055P)^2^+5.8207P] where P=(Fo^2^+2Fc^2^)/3'
_refine_ls_weighting_scheme calc
_refine_ls_wR_factor_gt 0.0664
_refine_ls_wR_factor_ref 0.0672
_reflns_number_gt 660
_reflns_number_total 679
_reflns_threshold_expression I>2\s(I)
_cod_data_source_file wm2081.cif
_cod_data_source_block I
_cod_original_cell_volume 1324.3(4)
_cod_original_sg_symbol_H-M 'R -3'
_cod_database_code 2213048
_cod_database_fobs_code 2213048

loop_
_symmetry_equiv_pos_as_xyz
'x, y, z'
'-y, x-y, z'
'-x+y, -x, z'
'x+2/3, y+1/3, z+1/3'
'-y+2/3, x-y+1/3, z+1/3'
'-x+y+2/3, -x+1/3, z+1/3'
'x+1/3, y+2/3, z+2/3'
'-y+1/3, x-y+2/3, z+2/3'
'-x+y+1/3, -x+2/3, z+2/3'
'-x, -y, -z'
'y, -x+y, -z'
'x-y, x, -z'
'-x+2/3, -y+1/3, -z+1/3'
'y+2/3, -x+y+1/3, -z+1/3'
'x-y+2/3, x+1/3, -z+1/3'
'-x+1/3, -y+2/3, -z+2/3'
'y+1/3, -x+y+2/3, -z+2/3'
'x-y+1/3, x+2/3, -z+2/3'

loop_
_atom_site_type_symbol
_atom_site_label
_atom_site_fract_x
_atom_site_fract_y
_atom_site_fract_z
_atom_site_U_iso_or_equiv
_atom_site_adp_type
_atom_site_calc_flag
_atom_site_occupancy
Cd Cd1 0.44451(2) 0.06208(2) 0.23950(3) 0.00916(16) Uani d 1
P P1 0.68801(8) 0.16748(8) 0.04639(11) 0.0072(2) Uani d 1
O O1 0.6343(2) 0.1537(2) 0.2114(3) 0.0114(5) Uani d 1
O O3 0.6532(2) 0.0525(2) -0.0300(3) 0.0131(6) Uani d 1
O O2 0.8174(2) 0.2440(2) 0.0533(3) 0.0135(6) Uani d 1
H H1 0.646(5) 0.224(5) -0.043(6) 0.016 Uiso d 1

loop_
_atom_site_aniso_label
_atom_site_aniso_U_11
_atom_site_aniso_U_22
_atom_site_aniso_U_33
_atom_site_aniso_U_12
_atom_site_aniso_U_13
_atom_site_aniso_U_23
Cd1 0.00783(19) 0.00993(19) 0.0091(2) 0.00400(12) -0.00008(8) 0.00032(8)
P1 0.0065(4) 0.0077(4) 0.0078(4) 0.0039(3) -0.0001(3) -0.0001(3)
O1 0.0094(12) 0.0139(13) 0.0111(12) 0.0059(11) 0.0005(9) -0.0013(10)
O3 0.0154(13) 0.0108(13) 0.0128(13) 0.0064(11) -0.0026(11) -0.0023(10)
O2 0.0076(13) 0.0126(13) 0.0164(13) 0.0022(10) 0.0018(10) -0.0040(11)

loop_
_atom_type_symbol
_atom_type_description
_atom_type_scat_dispersion_real
_atom_type_scat_dispersion_imag
_atom_type_scat_source
H H 0.0000 0.0000 'International Tables Vol C Tables 4.2.6.8 and 6.1.1.4'
O O 0.0106 0.0060 'International Tables Vol C Tables 4.2.6.8 and 6.1.1.4'
P P 0.1023 0.0942 'International Tables Vol C Tables 4.2.6.8 and 6.1.1.4'
Cd Cd -0.8075 1.2024 'International Tables Vol C Tables 4.2.6.8 and 6.1.1.4'

loop_
_geom_angle_atom_site_label_1
_geom_angle_atom_site_label_2
_geom_angle_atom_site_label_3
_geom_angle_site_symmetry_1
_geom_angle_site_symmetry_3
_geom_angle
_geom_angle_publ_flag
O1 Cd1 O3 . 10_655 114.21(10) ?
O1 Cd1 O2 . 5_545 98.53(10) ?
O3 Cd1 O2 10_655 5_545 91.52(10) ?
O1 Cd1 O3 . 15_445 159.24(10) ?
O3 Cd1 O3 10_655 15_445 85.76(3) ?
O2 Cd1 O3 5_545 15_445 74.24(10) ?
O1 Cd1 O1 . 17 83.21(13) ?
O3 Cd1 O1 10_655 17 159.60(10) ?
O2 Cd1 O1 5_545 17 96.41(9) ?
O3 Cd1 O1 15_445 17 78.41(10) ?
O1 Cd1 O2 . 3_665 91.92(10) ?
O3 Cd1 O2 10_655 3_665 74.57(10) ?
O2 Cd1 O2 5_545 3_665 165.19(10) ?
O3 Cd1 O2 15_445 3_665 99.24(10) ?
O1 Cd1 O2 17 3_665 95.21(10) ?
O3 P1 O2 . . 111.91(16) y
O3 P1 O1 . . 111.73(16) y
O2 P1 O1 . . 111.22(17) y
O3 P1 H1 . . 109(2) y
O2 P1 H1 . . 107(2) y
O1 P1 H1 . . 105(2) y
P1 O1 Cd1 . . 120.41(16) ?
P1 O1 Cd1 . 18_545 118.53(15) ?
Cd1 O1 Cd1 . 18_545 109.52(11) ?
P1 O3 Cd1 . 10_655 142.90(17) ?
P1 O3 Cd1 . 14 114.33(15) ?
Cd1 O3 Cd1 10_655 14 102.68(11) ?
P1 O2 Cd1 . 9_654 126.47(16) ?
P1 O2 Cd1 . 2_655 131.89(16) ?
Cd1 O2 Cd1 9_654 2_655 100.37(10) ?

loop_
_geom_bond_atom_site_label_1
_geom_bond_atom_site_label_2
_geom_bond_site_symmetry_2
_geom_bond_distance
_geom_bond_publ_flag
Cd1 O1 . 2.233(3) y
Cd1 O3 10_655 2.275(3) y
Cd1 O2 5_545 2.322(3) y
Cd1 O3 15_445 2.325(3) y
Cd1 O1 17 2.333(3) y
Cd1 O2 3_665 2.353(3) y
P1 O3 . 1.521(3) y
P1 O2 . 1.523(3) y
P1 O1 . 1.529(3) y
P1 H1 . 1.38(5) y
O1 Cd1 18_545 2.333(3) ?
O3 Cd1 10_655 2.275(3) ?
O3 Cd1 14 2.324(3) ?
O2 Cd1 9_654 2.322(3) ?
O2 Cd1 2_655 2.354(3) ?
